data_7707949
loop_
_publ_author_name
'Ang, Pau Lin'
'Nguyen, Van Ha'
'Yip, John H. K.'

_publ_section_title
;
 A dynamic tetranuclear gold(i)-cyclophane - gold(i)-centred chirality and
 fluxionality arising from an intramolecular shift of Au-S bonds.
;
_journal_issue 33
_journal_name_full 'Dalton transactions (Cambridge, England : 2003)'
_journal_page_first 11422
_journal_page_last 11428
_journal_paper_doi 10.1039/d1dt01984h
_journal_volume 50
_journal_year 2021
_chemical_formula_sum 'C96 H84 Au4 O2 P4 S4'
_chemical_formula_weight 2309.61
_space_group_crystal_system triclinic
_space_group_IT_number 2
_space_group_name_Hall '-P 1'
_space_group_name_H-M_alt 'P -1'
_atom_sites_solution_hydrogens geom
_audit_block_doi 10.5517/ccdc.csd.cc282n01
_audit_creation_method SHELXL-2018/3
_audit_update_record
;
2021-06-15 deposited with the CCDC.	2021-07-16 downloaded from the CCDC.
;
_cell_angle_alpha 109.2250(16)
_cell_angle_beta 99.6320(17)
_cell_angle_gamma 100.9310(16)
_cell_formula_units_Z 1
_cell_length_a 12.8550(6)
_cell_length_b 13.0540(7)
_cell_length_c 13.8019(7)
_cell_measurement_reflns_used 9850
_cell_measurement_temperature 100(2)
_cell_measurement_theta_max 28.34
_cell_measurement_theta_min 2.75
_cell_volume 2080.26(18)
_computing_cell_refinement 'APEX3 v2016.1-0 (Bruker AXS)'
_computing_data_collection 'APEX3 (Bruker AXS)'
_computing_data_reduction 'SAINT V8.32B (Bruker AXS Inc., 2014)'
_computing_molecular_graphics 'Bruker SHELXTL'
_computing_publication_material 'Bruker SHELXTL'
_computing_structure_refinement 'SHELXL--2014 (Sheldrick 2014)'
_computing_structure_solution 'SHELXT--(Sheldrick 2015)'
_diffrn_ambient_temperature 100(2)
_diffrn_measured_fraction_theta_full 0.999
_diffrn_measured_fraction_theta_max 0.996
_diffrn_measurement_device_type 'Bruker D8 Venture'
_diffrn_measurement_method '\f and \w scans'
_diffrn_radiation_type MoK\a
_diffrn_radiation_wavelength 0.71073
_diffrn_reflns_av_R_equivalents 0.0382
_diffrn_reflns_av_unetI/netI 0.0352
_diffrn_reflns_Laue_measured_fraction_full 0.999
_diffrn_reflns_Laue_measured_fraction_max 0.996
_diffrn_reflns_limit_h_max 17
_diffrn_reflns_limit_h_min -17
_diffrn_reflns_limit_k_max 17
_diffrn_reflns_limit_k_min -14
_diffrn_reflns_limit_l_max 18
_diffrn_reflns_limit_l_min -18
_diffrn_reflns_number 45610
_diffrn_reflns_point_group_measured_fraction_full 0.999
_diffrn_reflns_point_group_measured_fraction_max 0.996
_diffrn_reflns_theta_full 25.242
_diffrn_reflns_theta_max 28.344
_diffrn_reflns_theta_min 2.051
_diffrn_source 'Microfocus Sealed Tube'
_exptl_absorpt_coefficient_mu 7.258
_exptl_absorpt_correction_T_max 0.2627
_exptl_absorpt_correction_T_min 0.1768
_exptl_absorpt_correction_type multi-scan
_exptl_absorpt_process_details 'Sadabs, (Sheldrick 2012)'
_exptl_crystal_colour Red
_exptl_crystal_density_diffrn 1.844
_exptl_crystal_density_meas ?
_exptl_crystal_density_method 'Not Measured'
_exptl_crystal_description Thin_Plate
_exptl_crystal_F_000 1116
_exptl_crystal_size_max 0.200
_exptl_crystal_size_mid 0.070
_exptl_crystal_size_min 0.060
_refine_diff_density_max 2.362
_refine_diff_density_min -1.363
_refine_diff_density_rms 0.151
_refine_ls_extinction_method none
_refine_ls_goodness_of_fit_ref 1.042
_refine_ls_hydrogen_treatment constr
_refine_ls_matrix_type full
_refine_ls_number_parameters 498
_refine_ls_number_reflns 10343
_refine_ls_number_restraints 0
_refine_ls_restrained_S_all 1.042
_refine_ls_R_factor_all 0.0388
_refine_ls_R_factor_gt 0.0268
_refine_ls_shift/su_max 0.002
_refine_ls_shift/su_mean 0.000
_refine_ls_structure_factor_coef Fsqd
_refine_ls_weighting_details 'w=1/[\s^2^(Fo^2^)+(0.0281P)^2^+3.3396P] where P=(Fo^2^+2Fc^2^)/3'
_refine_ls_weighting_scheme calc
_refine_ls_wR_factor_gt 0.0582
_refine_ls_wR_factor_ref 0.0621
_reflns_Friedel_coverage 0.000
_reflns_number_gt 8608
_reflns_number_total 10343
_reflns_threshold_expression 'I > 2\s(I)'
_cod_data_source_file d1dt01984h2.cif
_cod_data_source_block 1
_cod_depositor_comments
;
The following automatic conversions were performed:

data item '_exptl_absorpt_correction_type' value 'Multi-scan' was
changed to 'multi-scan' in accordance with the
/home/data/users/saulius/crontab/automatic-downloads/rss-feeds/RSC/lib/dictionaries/cif_core.dic
dictionary named 'cif_core.dic' version 2.4.2 last updated on
2011-04-26.

data item '_exptl_crystal_density_meas' value 'Not Measured' was
changed to '?' -- the value is perceived as not measured.

Automatic conversion script
Id: cif_fix_values 7556 2019-12-06 15:28:31Z antanas 

 Adding full bibliography for 7707949.cif.
;
_cod_database_code 7707949
_shelx_shelxl_version_number 2018/3
_shelx_space_group_comment
; 
The symmetry employed for this shelxl refinement is uniquely defined 
by the following loop, which should always be used as a source of 
symmetry information in preference to the above space-group names. 
They are only intended as comments. 
;
_shelx_estimated_absorpt_t_min 0.325
_shelx_estimated_absorpt_t_max 0.670
_computing_bruker_data_scaling 'SADABS V2012/1 (Bruker AXS Inc.)'

loop_
_space_group_symop_operation_xyz
'x, y, z'
'-x, -y, -z'

loop_
_atom_site_label
_atom_site_type_symbol
_atom_site_fract_x
_atom_site_fract_y
_atom_site_fract_z
_atom_site_U_iso_or_equiv
_atom_site_adp_type
_atom_site_occupancy
_atom_site_site_symmetry_order
_atom_site_calc_flag
_atom_site_refinement_flags_posn
_atom_site_refinement_flags_adp
_atom_site_refinement_flags_occupancy
_atom_site_disorder_assembly
_atom_site_disorder_group
Au1 Au 0.30581(2) 0.69123(2) 0.56613(2) 0.01513(4) Uani 1 1 d . . . . .
Au2 Au 0.45657(2) 1.32427(2) 0.39046(2) 0.01367(4) Uani 1 1 d . . . . .
P1 P 0.24916(7) 0.71872(8) 0.41515(8) 0.01412(18) Uani 1 1 d . . . . .
P2 P 0.31838(7) 1.16490(8) 0.31337(8) 0.01349(18) Uani 1 1 d . . . . .
S1 S 0.39304(7) 0.52134(7) 0.56659(7) 0.01475(18) Uani 1 1 d . . . . .
S2 S 0.31539(8) 0.72368(8) 0.74527(8) 0.01874(19) Uani 1 1 d . . . . .
C1 C 0.3925(3) 0.5285(3) 0.6973(3) 0.0152(7) Uani 1 1 d . . . . .
C2 C 0.4210(3) 0.4421(3) 0.7253(3) 0.0199(8) Uani 1 1 d . . . . .
H2 H 0.436383 0.381822 0.673763 0.024 Uiso 1 1 calc R U . . .
C3 C 0.4271(3) 0.4426(4) 0.8262(3) 0.0242(9) Uani 1 1 d . . . . .
H3 H 0.445657 0.382717 0.843722 0.029 Uiso 1 1 calc R U . . .
C4 C 0.4061(3) 0.5313(4) 0.9017(3) 0.0249(9) Uani 1 1 d . . . . .
H4 H 0.412869 0.533698 0.972114 0.030 Uiso 1 1 calc R U . . .
C5 C 0.3753(3) 0.6162(4) 0.8749(3) 0.0219(8) Uani 1 1 d . . . . .
H5 H 0.361094 0.676310 0.927640 0.026 Uiso 1 1 calc R U . . .
C6 C 0.3645(3) 0.6160(3) 0.7716(3) 0.0167(7) Uani 1 1 d . . . . .
C7 C 0.2936(3) 0.8619(3) 0.4186(3) 0.0134(7) Uani 1 1 d . . . . .
C8 C 0.3851(3) 0.8951(3) 0.3811(3) 0.0147(7) Uani 1 1 d . . . . .
C9 C 0.4671(3) 0.8349(3) 0.3683(3) 0.0170(7) Uani 1 1 d . . . . .
H9 H 0.461325 0.770477 0.386862 0.020 Uiso 1 1 calc R U . . .
C10 C 0.5532(3) 0.8676(3) 0.3301(3) 0.0194(8) Uani 1 1 d . . . . .
H10 H 0.606156 0.825614 0.321824 0.023 Uiso 1 1 calc R U . . .
C11 C 0.5646(3) 0.9631(3) 0.3026(3) 0.0195(8) Uani 1 1 d . . . . .
H11 H 0.624338 0.984489 0.274809 0.023 Uiso 1 1 calc R U . . .
C12 C 0.4898(3) 1.0254(3) 0.3158(3) 0.0167(7) Uani 1 1 d . . . . .
H12 H 0.499047 1.090179 0.297673 0.020 Uiso 1 1 calc R U . . .
C13 C 0.3988(3) 0.9956(3) 0.3560(3) 0.0148(7) Uani 1 1 d . . . . .
C14 C 0.3222(3) 1.0607(3) 0.3755(3) 0.0154(7) Uani 1 1 d . . . . .
C15 C 0.2531(3) 1.0448(3) 0.4412(3) 0.0144(7) Uani 1 1 d . . . . .
C16 C 0.2027(3) 1.1285(3) 0.4940(3) 0.0180(8) Uani 1 1 d . . . . .
H16 H 0.214527 1.197704 0.483456 0.022 Uiso 1 1 calc R U . . .
C17 C 0.1384(3) 1.1114(3) 0.5591(3) 0.0214(8) Uani 1 1 d . . . . .
H17 H 0.106545 1.168822 0.593640 0.026 Uiso 1 1 calc R U . . .
C18 C 0.1186(3) 1.0090(3) 0.5758(3) 0.0201(8) Uani 1 1 d . . . . .
H18 H 0.072570 0.997304 0.620477 0.024 Uiso 1 1 calc R U . . .
C19 C 0.1658(3) 0.9265(3) 0.5276(3) 0.0172(8) Uani 1 1 d . . . . .
H19 H 0.151043 0.857626 0.538673 0.021 Uiso 1 1 calc R U . . .
C20 C 0.2365(3) 0.9416(3) 0.4613(3) 0.0150(7) Uani 1 1 d . . . . .
C1W C 0.1813(3) 1.1867(3) 0.2987(3) 0.0167(7) Uani 1 1 d . . . . .
C2W C 0.1734(3) 1.2974(3) 0.3424(3) 0.0221(8) Uani 1 1 d . . . . .
H2W H 0.237626 1.357566 0.377239 0.027 Uiso 1 1 calc R U . . .
C3W C 0.0702(3) 1.3189(4) 0.3343(4) 0.0277(9) Uani 1 1 d . . . . .
H3W H 0.064924 1.393788 0.365018 0.033 Uiso 1 1 calc R U . . .
C4W C -0.0235(4) 1.2330(4) 0.2827(4) 0.0317(10) Uani 1 1 d . . . . .
H4W H -0.093144 1.248311 0.277283 0.038 Uiso 1 1 calc R U . . .
C5W C -0.0150(3) 1.1235(4) 0.2384(4) 0.0298(10) Uani 1 1 d . . . . .
H5W H -0.079488 1.063892 0.202369 0.036 Uiso 1 1 calc R U . . .
C6W C 0.0865(3) 1.1001(3) 0.2462(3) 0.0238(9) Uani 1 1 d . . . . .
H6W H 0.091096 1.024877 0.215632 0.029 Uiso 1 1 calc R U . . .
C1X C 0.3254(3) 1.0919(3) 0.1774(3) 0.0164(7) Uani 1 1 d . . . . .
C2X C 0.3902(3) 1.1500(3) 0.1315(3) 0.0218(8) Uani 1 1 d . . . . .
H2X H 0.428301 1.226714 0.170355 0.026 Uiso 1 1 calc R U . . .
C3X C 0.4002(4) 1.0972(4) 0.0292(3) 0.0295(10) Uani 1 1 d . . . . .
H3X H 0.445103 1.137667 -0.001306 0.035 Uiso 1 1 calc R U . . .
C4X C 0.3444(4) 0.9855(4) -0.0280(4) 0.0320(10) Uani 1 1 d . . . . .
H4X H 0.351214 0.949187 -0.097713 0.038 Uiso 1 1 calc R U . . .
C5X C 0.2785(4) 0.9264(4) 0.0168(3) 0.0300(10) Uani 1 1 d . . . . .
H5X H 0.239861 0.849928 -0.022616 0.036 Uiso 1 1 calc R U . . .
C6X C 0.2689(3) 0.9792(3) 0.1195(3) 0.0234(8) Uani 1 1 d . . . . .
H6X H 0.224092 0.938669 0.150084 0.028 Uiso 1 1 calc R U . . .
C1Y C 0.0994(3) 0.6808(3) 0.3709(3) 0.0156(7) Uani 1 1 d . . . . .
C2Y C 0.0475(3) 0.6991(3) 0.2833(3) 0.0225(8) Uani 1 1 d . . . . .
H2Y H 0.088930 0.741954 0.252201 0.027 Uiso 1 1 calc R U . . .
C3Y C -0.0642(3) 0.6550(4) 0.2413(3) 0.0264(9) Uani 1 1 d . . . . .
H3Y H -0.098842 0.665753 0.180306 0.032 Uiso 1 1 calc R U . . .
C4Y C -0.1254(3) 0.5951(4) 0.2882(3) 0.0258(9) Uani 1 1 d . . . . .
H4Y H -0.202011 0.564573 0.259286 0.031 Uiso 1 1 calc R U . . .
C5Y C -0.0753(3) 0.5797(4) 0.3769(3) 0.0251(9) Uani 1 1 d . . . . .
H5Y H -0.117742 0.540454 0.410034 0.030 Uiso 1 1 calc R U . . .
C6Y C 0.0370(3) 0.6213(3) 0.4178(3) 0.0210(8) Uani 1 1 d . . . . .
H6Y H 0.071282 0.609187 0.478082 0.025 Uiso 1 1 calc R U . . .
C1Z C 0.2761(3) 0.6274(3) 0.2944(3) 0.0163(7) Uani 1 1 d . . . . .
C2Z C 0.2590(3) 0.6451(3) 0.1995(3) 0.0209(8) Uani 1 1 d . . . . .
H2Z H 0.243693 0.713055 0.198071 0.025 Uiso 1 1 calc R U . . .
C3Z C 0.2643(3) 0.5635(4) 0.1068(3) 0.0257(9) Uani 1 1 d . . . . .
H3Z H 0.251668 0.575605 0.042120 0.031 Uiso 1 1 calc R U . . .
C4Z C 0.2879(3) 0.4651(3) 0.1083(3) 0.0229(8) Uani 1 1 d . . . . .
H4Z H 0.290172 0.409012 0.044567 0.028 Uiso 1 1 calc R U . . .
C5Z C 0.3081(3) 0.4485(3) 0.2026(3) 0.0246(9) Uani 1 1 d . . . . .
H5Z H 0.325889 0.381586 0.204033 0.029 Uiso 1 1 calc R U . . .
C6Z C 0.3025(3) 0.5289(3) 0.2949(3) 0.0196(8) Uani 1 1 d . . . . .
H6Z H 0.316824 0.516832 0.359536 0.024 Uiso 1 1 calc R U . . .
O1S O 0.0733(3) 0.2429(3) 0.9569(3) 0.0471(9) Uani 1 1 d . . . . .
C1S C -0.0392(5) 0.3446(6) 1.0470(6) 0.0667(18) Uani 1 1 d . . . . .
H1S1 H 0.009724 0.414584 1.052010 0.100 Uiso 1 1 calc R U . . .
H1S2 H -0.070401 0.359009 1.108747 0.100 Uiso 1 1 calc R U . . .
H1S3 H -0.098333 0.316544 0.982266 0.100 Uiso 1 1 calc R U . . .
C2S C 0.0261(4) 0.2555(6) 1.0435(4) 0.0522(16) Uani 1 1 d . . . . .
H2S1 H 0.083695 0.281029 1.110112 0.063 Uiso 1 1 calc R U . . .
H2S2 H -0.023123 0.183067 1.034540 0.063 Uiso 1 1 calc R U . . .
C3S C 0.1460(5) 0.1733(5) 0.9565(4) 0.0488(14) Uani 1 1 d . . . . .
H3S1 H 0.105198 0.096622 0.946297 0.059 Uiso 1 1 calc R U . . .
H3S2 H 0.201810 0.204391 1.024916 0.059 Uiso 1 1 calc R U . . .
C4S C 0.2016(5) 0.1692(5) 0.8650(4) 0.0487(14) Uani 1 1 d . . . . .
H4S1 H 0.146009 0.135659 0.797524 0.073 Uiso 1 1 calc R U . . .
H4S2 H 0.254084 0.123612 0.864637 0.073 Uiso 1 1 calc R U . . .
H4S3 H 0.239985 0.245647 0.874809 0.073 Uiso 1 1 calc R U . . .

loop_
_atom_site_aniso_label
_atom_site_aniso_U_11
_atom_site_aniso_U_22
_atom_site_aniso_U_33
_atom_site_aniso_U_23
_atom_site_aniso_U_13
_atom_site_aniso_U_12
Au1 0.01459(7) 0.01425(8) 0.01889(8) 0.00993(6) 0.00332(5) 0.00308(5)
Au2 0.01311(7) 0.00993(7) 0.01906(8) 0.00733(6) 0.00424(5) 0.00185(5)
P1 0.0136(4) 0.0118(4) 0.0197(5) 0.0094(4) 0.0043(4) 0.0031(3)
P2 0.0127(4) 0.0093(4) 0.0193(5) 0.0071(4) 0.0038(4) 0.0019(3)
S1 0.0153(4) 0.0112(4) 0.0183(5) 0.0066(4) 0.0052(3) 0.0018(3)
S2 0.0210(5) 0.0184(5) 0.0203(5) 0.0088(4) 0.0066(4) 0.0087(4)
C1 0.0131(17) 0.0162(18) 0.0175(19) 0.0103(15) 0.0026(14) 0.0003(14)
C2 0.0148(18) 0.0152(19) 0.030(2) 0.0115(17) 0.0027(16) 0.0019(15)
C3 0.0191(19) 0.029(2) 0.033(2) 0.0213(19) 0.0050(17) 0.0088(17)
C4 0.0188(19) 0.036(2) 0.026(2) 0.0219(19) 0.0033(16) 0.0038(17)
C5 0.0195(19) 0.024(2) 0.022(2) 0.0091(17) 0.0057(16) 0.0044(16)
C6 0.0126(17) 0.0198(19) 0.0188(19) 0.0105(16) 0.0026(14) 0.0019(14)
C7 0.0136(16) 0.0121(17) 0.0158(18) 0.0079(14) 0.0027(14) 0.0022(14)
C8 0.0120(16) 0.0119(17) 0.0205(19) 0.0085(15) 0.0011(14) 0.0025(13)
C9 0.0155(17) 0.0109(17) 0.023(2) 0.0072(15) -0.0003(15) 0.0027(14)
C10 0.0140(17) 0.0160(19) 0.028(2) 0.0076(16) 0.0040(15) 0.0060(15)
C11 0.0156(18) 0.021(2) 0.024(2) 0.0105(17) 0.0059(15) 0.0041(15)
C12 0.0148(17) 0.0121(17) 0.024(2) 0.0097(15) 0.0027(15) 0.0004(14)
C13 0.0109(16) 0.0099(17) 0.0205(19) 0.0047(15) -0.0004(14) 0.0013(13)
C14 0.0137(17) 0.0102(17) 0.023(2) 0.0089(15) 0.0009(14) 0.0017(14)
C15 0.0125(16) 0.0117(17) 0.0176(18) 0.0065(15) 0.0007(14) 0.0010(14)
C16 0.0192(18) 0.0147(18) 0.022(2) 0.0083(16) 0.0030(15) 0.0066(15)
C17 0.0213(19) 0.017(2) 0.026(2) 0.0053(17) 0.0084(16) 0.0091(16)
C18 0.0183(19) 0.023(2) 0.019(2) 0.0081(16) 0.0080(15) 0.0033(16)
C19 0.0161(18) 0.0147(18) 0.022(2) 0.0092(16) 0.0042(15) 0.0013(14)
C20 0.0126(17) 0.0133(18) 0.0189(19) 0.0072(15) 0.0041(14) 0.0006(14)
C1W 0.0153(17) 0.0171(19) 0.0206(19) 0.0105(16) 0.0043(15) 0.0050(14)
C2W 0.028(2) 0.020(2) 0.023(2) 0.0118(17) 0.0082(17) 0.0104(17)
C3W 0.028(2) 0.026(2) 0.036(3) 0.015(2) 0.0110(19) 0.0150(18)
C4W 0.023(2) 0.042(3) 0.040(3) 0.022(2) 0.0115(19) 0.016(2)
C5W 0.018(2) 0.032(3) 0.037(3) 0.016(2) 0.0034(18) -0.0012(18)
C6W 0.022(2) 0.019(2) 0.029(2) 0.0096(18) 0.0038(17) 0.0031(16)
C1X 0.0179(18) 0.0147(18) 0.0155(18) 0.0041(15) 0.0018(14) 0.0068(15)
C2X 0.024(2) 0.020(2) 0.024(2) 0.0106(17) 0.0072(16) 0.0059(16)
C3X 0.034(2) 0.032(2) 0.026(2) 0.011(2) 0.0131(19) 0.011(2)
C4X 0.040(3) 0.032(3) 0.025(2) 0.005(2) 0.0126(19) 0.016(2)
C5X 0.036(2) 0.020(2) 0.030(2) 0.0049(18) 0.0039(19) 0.0098(19)
C6X 0.023(2) 0.017(2) 0.029(2) 0.0093(17) 0.0045(17) 0.0042(16)
C1Y 0.0135(17) 0.0117(17) 0.0207(19) 0.0064(15) 0.0028(14) 0.0021(14)
C2Y 0.0200(19) 0.026(2) 0.028(2) 0.0165(18) 0.0079(16) 0.0063(16)
C3Y 0.021(2) 0.030(2) 0.027(2) 0.0107(19) 0.0030(17) 0.0084(18)
C4Y 0.0151(19) 0.025(2) 0.035(2) 0.0104(19) 0.0038(17) 0.0026(16)
C5Y 0.0185(19) 0.024(2) 0.034(2) 0.0133(19) 0.0103(17) 0.0005(16)
C6Y 0.023(2) 0.0160(19) 0.029(2) 0.0127(17) 0.0091(17) 0.0061(16)
C1Z 0.0135(17) 0.0135(18) 0.022(2) 0.0079(15) 0.0036(14) 0.0027(14)
C2Z 0.0227(19) 0.022(2) 0.022(2) 0.0098(17) 0.0084(16) 0.0087(16)
C3Z 0.026(2) 0.031(2) 0.023(2) 0.0140(19) 0.0065(17) 0.0091(18)
C4Z 0.022(2) 0.017(2) 0.026(2) 0.0040(17) 0.0083(17) 0.0038(16)
C5Z 0.029(2) 0.0145(19) 0.032(2) 0.0083(17) 0.0084(18) 0.0088(17)
C6Z 0.0206(19) 0.018(2) 0.024(2) 0.0125(17) 0.0061(16) 0.0046(15)
O1S 0.054(2) 0.049(2) 0.039(2) 0.0208(18) 0.0036(17) 0.0121(19)
C1S 0.063(4) 0.072(5) 0.082(5) 0.042(4) 0.026(4) 0.026(4)
C2S 0.030(3) 0.086(5) 0.033(3) 0.031(3) 0.001(2) -0.011(3)
C3S 0.064(4) 0.034(3) 0.040(3) 0.011(2) -0.002(3) 0.014(3)
C4S 0.075(4) 0.034(3) 0.034(3) 0.009(2) 0.006(3) 0.022(3)

loop_
_atom_type_symbol
_atom_type_description
_atom_type_scat_dispersion_real
_atom_type_scat_dispersion_imag
_atom_type_scat_source
C C 0.0033 0.0016 'International Tables Vol C Tables 4.2.6.8 and 6.1.1.4'
H H 0.0000 0.0000 'International Tables Vol C Tables 4.2.6.8 and 6.1.1.4'
Au Au -2.0133 8.8022 'International Tables Vol C Tables 4.2.6.8 and 6.1.1.4'
P P 0.1023 0.0942 'International Tables Vol C Tables 4.2.6.8 and 6.1.1.4'
S S 0.1246 0.1234 'International Tables Vol C Tables 4.2.6.8 and 6.1.1.4'
O O 0.0106 0.0060 'International Tables Vol C Tables 4.2.6.8 and 6.1.1.4'

loop_
_geom_angle_atom_site_label_1
_geom_angle_atom_site_label_2
_geom_angle_atom_site_label_3
_geom_angle
_geom_angle_site_symmetry_1
_geom_angle_site_symmetry_3
_geom_angle_publ_flag
P1 Au1 S2 152.68(3) . . ?
P1 Au1 S1 121.43(3) . . ?
S2 Au1 S1 85.26(3) . . ?
P1 Au1 Au2 114.33(2) . 2_676 ?
S2 Au1 Au2 87.32(2) . 2_676 ?
S1 Au1 Au2 47.604(19) . 2_676 ?
P2 Au2 S1 167.48(3) . 2_676 ?
P2 Au2 Au1 119.70(2) . 2_676 ?
S1 Au2 Au1 57.18(2) 2_676 2_676 ?
C7 P1 C1Z 105.59(16) . . ?
C7 P1 C1Y 104.84(16) . . ?
C1Z P1 C1Y 98.13(17) . . ?
C7 P1 Au1 116.74(12) . . ?
C1Z P1 Au1 117.37(12) . . ?
C1Y P1 Au1 111.93(12) . . ?
C1W P2 C1X 104.04(17) . . ?
C1W P2 C14 107.76(16) . . ?
C1X P2 C14 104.59(17) . . ?
C1W P2 Au2 114.89(13) . . ?
C1X P2 Au2 109.35(13) . . ?
C14 P2 Au2 115.15(12) . . ?
C1 S1 Au2 98.06(12) . 2_676 ?
C1 S1 Au1 99.12(12) . . ?
Au2 S1 Au1 75.22(3) 2_676 . ?
C6 S2 Au1 106.72(13) . . ?
C2 C1 C6 120.0(3) . . ?
C2 C1 S1 117.0(3) . . ?
C6 C1 S1 123.0(3) . . ?
C3 C2 C1 121.3(4) . . ?
C3 C2 H2 119.3 . . ?
C1 C2 H2 119.3 . . ?
C2 C3 C4 119.4(4) . . ?
C2 C3 H3 120.3 . . ?
C4 C3 H3 120.3 . . ?
C5 C4 C3 120.1(4) . . ?
C5 C4 H4 119.9 . . ?
C3 C4 H4 119.9 . . ?
C4 C5 C6 121.9(4) . . ?
C4 C5 H5 119.1 . . ?
C6 C5 H5 119.1 . . ?
C5 C6 C1 117.2(3) . . ?
C5 C6 S2 117.4(3) . . ?
C1 C6 S2 125.4(3) . . ?
C8 C7 C20 119.2(3) . . ?
C8 C7 P1 121.3(3) . . ?
C20 C7 P1 119.4(3) . . ?
C7 C8 C9 122.9(3) . . ?
C7 C8 C13 119.3(3) . . ?
C9 C8 C13 117.8(3) . . ?
C10 C9 C8 121.5(3) . . ?
C10 C9 H9 119.2 . . ?
C8 C9 H9 119.2 . . ?
C9 C10 C11 120.6(3) . . ?
C9 C10 H10 119.7 . . ?
C11 C10 H10 119.7 . . ?
C12 C11 C10 120.2(3) . . ?
C12 C11 H11 119.9 . . ?
C10 C11 H11 119.9 . . ?
C11 C12 C13 121.6(3) . . ?
C11 C12 H12 119.2 . . ?
C13 C12 H12 119.2 . . ?
C12 C13 C14 123.3(3) . . ?
C12 C13 C8 118.2(3) . . ?
C14 C13 C8 118.5(3) . . ?
C15 C14 C13 120.0(3) . . ?
C15 C14 P2 122.2(3) . . ?
C13 C14 P2 117.8(3) . . ?
C14 C15 C16 123.1(3) . . ?
C14 C15 C20 118.8(3) . . ?
C16 C15 C20 118.0(3) . . ?
C17 C16 C15 121.6(4) . . ?
C17 C16 H16 119.2 . . ?
C15 C16 H16 119.2 . . ?
C16 C17 C18 120.6(3) . . ?
C16 C17 H17 119.7 . . ?
C18 C17 H17 119.7 . . ?
C19 C18 C17 120.0(4) . . ?
C19 C18 H18 120.0 . . ?
C17 C18 H18 120.0 . . ?
C18 C19 C20 121.6(4) . . ?
C18 C19 H19 119.2 . . ?
C20 C19 H19 119.2 . . ?
C7 C20 C19 122.4(3) . . ?
C7 C20 C15 119.4(3) . . ?
C19 C20 C15 118.1(3) . . ?
C6W C1W C2W 119.4(3) . . ?
C6W C1W P2 123.4(3) . . ?
C2W C1W P2 117.2(3) . . ?
C3W C2W C1W 119.6(4) . . ?
C3W C2W H2W 120.2 . . ?
C1W C2W H2W 120.2 . . ?
C4W C3W C2W 120.9(4) . . ?
C4W C3W H3W 119.5 . . ?
C2W C3W H3W 119.5 . . ?
C3W C4W C5W 119.2(4) . . ?
C3W C4W H4W 120.4 . . ?
C5W C4W H4W 120.4 . . ?
C4W C5W C6W 120.9(4) . . ?
C4W C5W H5W 119.5 . . ?
C6W C5W H5W 119.5 . . ?
C1W C6W C5W 120.0(4) . . ?
C1W C6W H6W 120.0 . . ?
C5W C6W H6W 120.0 . . ?
C2X C1X C6X 119.4(4) . . ?
C2X C1X P2 118.7(3) . . ?
C6X C1X P2 121.9(3) . . ?
C1X C2X C3X 120.8(4) . . ?
C1X C2X H2X 119.6 . . ?
C3X C2X H2X 119.6 . . ?
C4X C3X C2X 119.8(4) . . ?
C4X C3X H3X 120.1 . . ?
C2X C3X H3X 120.1 . . ?
C3X C4X C5X 120.0(4) . . ?
C3X C4X H4X 120.0 . . ?
C5X C4X H4X 120.0 . . ?
C4X C5X C6X 120.1(4) . . ?
C4X C5X H5X 119.9 . . ?
C6X C5X H5X 119.9 . . ?
C5X C6X C1X 119.9(4) . . ?
C5X C6X H6X 120.1 . . ?
C1X C6X H6X 120.1 . . ?
C6Y C1Y C2Y 119.1(3) . . ?
C6Y C1Y P1 119.4(3) . . ?
C2Y C1Y P1 121.1(3) . . ?
C3Y C2Y C1Y 120.3(4) . . ?
C3Y C2Y H2Y 119.8 . . ?
C1Y C2Y H2Y 119.8 . . ?
C2Y C3Y C4Y 120.0(4) . . ?
C2Y C3Y H3Y 120.0 . . ?
C4Y C3Y H3Y 120.0 . . ?
C5Y C4Y C3Y 120.1(4) . . ?
C5Y C4Y H4Y 120.0 . . ?
C3Y C4Y H4Y 120.0 . . ?
C4Y C5Y C6Y 120.3(4) . . ?
C4Y C5Y H5Y 119.9 . . ?
C6Y C5Y H5Y 119.9 . . ?
C5Y C6Y C1Y 120.2(4) . . ?
C5Y C6Y H6Y 119.9 . . ?
C1Y C6Y H6Y 119.9 . . ?
C6Z C1Z C2Z 118.6(4) . . ?
C6Z C1Z P1 117.8(3) . . ?
C2Z C1Z P1 123.1(3) . . ?
C3Z C2Z C1Z 120.2(4) . . ?
C3Z C2Z H2Z 119.9 . . ?
C1Z C2Z H2Z 119.9 . . ?
C4Z C3Z C2Z 120.4(4) . . ?
C4Z C3Z H3Z 119.8 . . ?
C2Z C3Z H3Z 119.8 . . ?
C5Z C4Z C3Z 119.7(4) . . ?
C5Z C4Z H4Z 120.1 . . ?
C3Z C4Z H4Z 120.1 . . ?
C4Z C5Z C6Z 120.3(4) . . ?
C4Z C5Z H5Z 119.9 . . ?
C6Z C5Z H5Z 119.9 . . ?
C5Z C6Z C1Z 120.8(4) . . ?
C5Z C6Z H6Z 119.6 . . ?
C1Z C6Z H6Z 119.6 . . ?
C2S O1S C3S 110.1(4) . . ?
C2S C1S H1S1 109.5 . . ?
C2S C1S H1S2 109.5 . . ?
H1S1 C1S H1S2 109.5 . . ?
C2S C1S H1S3 109.5 . . ?
H1S1 C1S H1S3 109.5 . . ?
H1S2 C1S H1S3 109.5 . . ?
O1S C2S C1S 106.8(5) . . ?
O1S C2S H2S1 110.4 . . ?
C1S C2S H2S1 110.4 . . ?
O1S C2S H2S2 110.4 . . ?
C1S C2S H2S2 110.4 . . ?
H2S1 C2S H2S2 108.6 . . ?
O1S C3S C4S 108.0(4) . . ?
O1S C3S H3S1 110.1 . . ?
C4S C3S H3S1 110.1 . . ?
O1S C3S H3S2 110.1 . . ?
C4S C3S H3S2 110.1 . . ?
H3S1 C3S H3S2 108.4 . . ?
C3S C4S H4S1 109.5 . . ?
C3S C4S H4S2 109.5 . . ?
H4S1 C4S H4S2 109.5 . . ?
C3S C4S H4S3 109.5 . . ?
H4S1 C4S H4S3 109.5 . . ?
H4S2 C4S H4S3 109.5 . . ?

loop_
_geom_bond_atom_site_label_1
_geom_bond_atom_site_label_2
_geom_bond_distance
_geom_bond_site_symmetry_2
_geom_bond_publ_flag
Au1 P1 2.2550(10) . ?
Au1 S2 2.3445(10) . ?
Au1 S1 2.6694(9) . ?
Au1 Au2 3.0713(2) 2_676 ?
Au2 P2 2.2637(9) . ?
Au2 S1 2.3458(9) 2_676 ?
P1 C7 1.830(4) . ?
P1 C1Z 1.833(4) . ?
P1 C1Y 1.836(4) . ?
P2 C1W 1.827(4) . ?
P2 C1X 1.831(4) . ?
P2 C14 1.834(4) . ?
S1 C1 1.777(4) . ?
S2 C6 1.761(4) . ?
C1 C2 1.396(5) . ?
C1 C6 1.412(5) . ?
C2 C3 1.380(6) . ?
C2 H2 0.9500 . ?
C3 C4 1.384(6) . ?
C3 H3 0.9500 . ?
C4 C5 1.382(6) . ?
C4 H4 0.9500 . ?
C5 C6 1.409(5) . ?
C5 H5 0.9500 . ?
C7 C8 1.414(5) . ?
C7 C20 1.414(5) . ?
C8 C9 1.430(5) . ?
C8 C13 1.450(5) . ?
C9 C10 1.360(5) . ?
C9 H9 0.9500 . ?
C10 C11 1.407(5) . ?
C10 H10 0.9500 . ?
C11 C12 1.370(5) . ?
C11 H11 0.9500 . ?
C12 C13 1.419(5) . ?
C12 H12 0.9500 . ?
C13 C14 1.421(5) . ?
C14 C15 1.407(5) . ?
C15 C16 1.431(5) . ?
C15 C20 1.448(5) . ?
C16 C17 1.360(5) . ?
C16 H16 0.9500 . ?
C17 C18 1.414(6) . ?
C17 H17 0.9500 . ?
C18 C19 1.372(5) . ?
C18 H18 0.9500 . ?
C19 C20 1.425(5) . ?
C19 H19 0.9500 . ?
C1W C6W 1.390(5) . ?
C1W C2W 1.401(5) . ?
C2W C3W 1.401(5) . ?
C2W H2W 0.9500 . ?
C3W C4W 1.374(6) . ?
C3W H3W 0.9500 . ?
C4W C5W 1.391(6) . ?
C4W H4W 0.9500 . ?
C5W C6W 1.391(6) . ?
C5W H5W 0.9500 . ?
C6W H6W 0.9500 . ?
C1X C2X 1.387(5) . ?
C1X C6X 1.399(5) . ?
C2X C3X 1.392(6) . ?
C2X H2X 0.9500 . ?
C3X C4X 1.386(6) . ?
C3X H3X 0.9500 . ?
C4X C5X 1.392(6) . ?
C4X H4X 0.9500 . ?
C5X C6X 1.395(6) . ?
C5X H5X 0.9500 . ?
C6X H6X 0.9500 . ?
C1Y C6Y 1.391(5) . ?
C1Y C2Y 1.395(5) . ?
C2Y C3Y 1.384(6) . ?
C2Y H2Y 0.9500 . ?
C3Y C4Y 1.387(6) . ?
C3Y H3Y 0.9500 . ?
C4Y C5Y 1.378(6) . ?
C4Y H4Y 0.9500 . ?
C5Y C6Y 1.387(5) . ?
C5Y H5Y 0.9500 . ?
C6Y H6Y 0.9500 . ?
C1Z C6Z 1.392(5) . ?
C1Z C2Z 1.393(5) . ?
C2Z C3Z 1.391(6) . ?
C2Z H2Z 0.9500 . ?
C3Z C4Z 1.380(6) . ?
C3Z H3Z 0.9500 . ?
C4Z C5Z 1.379(6) . ?
C4Z H4Z 0.9500 . ?
C5Z C6Z 1.382(6) . ?
C5Z H5Z 0.9500 . ?
C6Z H6Z 0.9500 . ?
O1S C2S 1.405(6) . ?
O1S C3S 1.421(6) . ?
C1S C2S 1.552(9) . ?
C1S H1S1 0.9800 . ?
C1S H1S2 0.9800 . ?
C1S H1S3 0.9800 . ?
C2S H2S1 0.9900 . ?
C2S H2S2 0.9900 . ?
C3S C4S 1.543(8) . ?
C3S H3S1 0.9900 . ?
C3S H3S2 0.9900 . ?
C4S H4S1 0.9800 . ?
C4S H4S2 0.9800 . ?
C4S H4S3 0.9800 . ?

loop_
_geom_torsion_atom_site_label_1
_geom_torsion_atom_site_label_2
_geom_torsion_atom_site_label_3
_geom_torsion_atom_site_label_4
_geom_torsion
_geom_torsion_site_symmetry_1
_geom_torsion_site_symmetry_2
_geom_torsion_site_symmetry_3
_geom_torsion_site_symmetry_4
_geom_torsion_publ_flag
Au2 S1 C1 C2 -111.3(3) 2_676 . . . ?
Au1 S1 C1 C2 172.4(3) . . . . ?
Au2 S1 C1 C6 69.0(3) 2_676 . . . ?
Au1 S1 C1 C6 -7.2(3) . . . . ?
C6 C1 C2 C3 -2.9(5) . . . . ?
S1 C1 C2 C3 177.4(3) . . . . ?
C1 C2 C3 C4 -0.9(6) . . . . ?
C2 C3 C4 C5 2.4(6) . . . . ?
C3 C4 C5 C6 -0.1(6) . . . . ?
C4 C5 C6 C1 -3.6(6) . . . . ?
C4 C5 C6 S2 175.6(3) . . . . ?
C2 C1 C6 C5 5.0(5) . . . . ?
S1 C1 C6 C5 -175.4(3) . . . . ?
C2 C1 C6 S2 -174.1(3) . . . . ?
S1 C1 C6 S2 5.6(5) . . . . ?
Au1 S2 C6 C5 -178.8(3) . . . . ?
Au1 S2 C6 C1 0.3(3) . . . . ?
C1Z P1 C7 C8 -35.0(3) . . . . ?
C1Y P1 C7 C8 -138.0(3) . . . . ?
Au1 P1 C7 C8 97.5(3) . . . . ?
C1Z P1 C7 C20 146.2(3) . . . . ?
C1Y P1 C7 C20 43.1(3) . . . . ?
Au1 P1 C7 C20 -81.4(3) . . . . ?
C20 C7 C8 C9 159.6(4) . . . . ?
P1 C7 C8 C9 -19.2(5) . . . . ?
C20 C7 C8 C13 -19.2(5) . . . . ?
P1 C7 C8 C13 162.0(3) . . . . ?
C7 C8 C9 C10 178.7(4) . . . . ?
C13 C8 C9 C10 -2.4(5) . . . . ?
C8 C9 C10 C11 0.5(6) . . . . ?
C9 C10 C11 C12 1.1(6) . . . . ?
C10 C11 C12 C13 -0.7(6) . . . . ?
C11 C12 C13 C14 177.0(4) . . . . ?
C11 C12 C13 C8 -1.3(5) . . . . ?
C7 C8 C13 C12 -178.4(3) . . . . ?
C9 C8 C13 C12 2.8(5) . . . . ?
C7 C8 C13 C14 3.3(5) . . . . ?
C9 C8 C13 C14 -175.6(3) . . . . ?
C12 C13 C14 C15 -162.5(4) . . . . ?
C8 C13 C14 C15 15.8(5) . . . . ?
C12 C13 C14 P2 17.1(5) . . . . ?
C8 C13 C14 P2 -164.6(3) . . . . ?
C1W P2 C14 C15 -26.3(4) . . . . ?
C1X P2 C14 C15 -136.6(3) . . . . ?
Au2 P2 C14 C15 103.4(3) . . . . ?
C1W P2 C14 C13 154.1(3) . . . . ?
C1X P2 C14 C13 43.9(3) . . . . ?
Au2 P2 C14 C13 -76.2(3) . . . . ?
C13 C14 C15 C16 157.6(3) . . . . ?
P2 C14 C15 C16 -22.0(5) . . . . ?
C13 C14 C15 C20 -18.8(5) . . . . ?
P2 C14 C15 C20 161.6(3) . . . . ?
C14 C15 C16 C17 -178.3(4) . . . . ?
C20 C15 C16 C17 -1.9(5) . . . . ?
C15 C16 C17 C18 -0.5(6) . . . . ?
C16 C17 C18 C19 1.1(6) . . . . ?
C17 C18 C19 C20 0.9(6) . . . . ?
C8 C7 C20 C19 -161.3(3) . . . . ?
P1 C7 C20 C19 17.6(5) . . . . ?
C8 C7 C20 C15 16.2(5) . . . . ?
P1 C7 C20 C15 -164.9(3) . . . . ?
C18 C19 C20 C7 174.2(4) . . . . ?
C18 C19 C20 C15 -3.3(5) . . . . ?
C14 C15 C20 C7 2.7(5) . . . . ?
C16 C15 C20 C7 -173.9(3) . . . . ?
C14 C15 C20 C19 -179.7(3) . . . . ?
C16 C15 C20 C19 3.7(5) . . . . ?
C1X P2 C1W C6W 55.4(4) . . . . ?
C14 P2 C1W C6W -55.2(4) . . . . ?
Au2 P2 C1W C6W 174.9(3) . . . . ?
C1X P2 C1W C2W -123.9(3) . . . . ?
C14 P2 C1W C2W 125.4(3) . . . . ?
Au2 P2 C1W C2W -4.4(3) . . . . ?
C6W C1W C2W C3W 1.3(6) . . . . ?
P2 C1W C2W C3W -179.4(3) . . . . ?
C1W C2W C3W C4W -1.1(6) . . . . ?
C2W C3W C4W C5W 0.3(7) . . . . ?
C3W C4W C5W C6W 0.3(7) . . . . ?
C2W C1W C6W C5W -0.7(6) . . . . ?
P2 C1W C6W C5W 180.0(3) . . . . ?
C4W C5W C6W C1W 0.0(7) . . . . ?
C1W P2 C1X C2X 108.1(3) . . . . ?
C14 P2 C1X C2X -138.9(3) . . . . ?
Au2 P2 C1X C2X -15.1(3) . . . . ?
C1W P2 C1X C6X -73.1(3) . . . . ?
C14 P2 C1X C6X 39.9(3) . . . . ?
Au2 P2 C1X C6X 163.7(3) . . . . ?
C6X C1X C2X C3X -0.4(6) . . . . ?
P2 C1X C2X C3X 178.4(3) . . . . ?
C1X C2X C3X C4X 0.3(6) . . . . ?
C2X C3X C4X C5X 0.1(7) . . . . ?
C3X C4X C5X C6X -0.4(7) . . . . ?
C4X C5X C6X C1X 0.3(6) . . . . ?
C2X C1X C6X C5X 0.1(6) . . . . ?
P2 C1X C6X C5X -178.7(3) . . . . ?
C7 P1 C1Y C6Y -139.6(3) . . . . ?
C1Z P1 C1Y C6Y 111.8(3) . . . . ?
Au1 P1 C1Y C6Y -12.1(3) . . . . ?
C7 P1 C1Y C2Y 47.9(4) . . . . ?
C1Z P1 C1Y C2Y -60.7(3) . . . . ?
Au1 P1 C1Y C2Y 175.4(3) . . . . ?
C6Y C1Y C2Y C3Y -2.3(6) . . . . ?
P1 C1Y C2Y C3Y 170.2(3) . . . . ?
C1Y C2Y C3Y C4Y 1.8(6) . . . . ?
C2Y C3Y C4Y C5Y 0.2(6) . . . . ?
C3Y C4Y C5Y C6Y -1.8(6) . . . . ?
C4Y C5Y C6Y C1Y 1.3(6) . . . . ?
C2Y C1Y C6Y C5Y 0.8(6) . . . . ?
P1 C1Y C6Y C5Y -171.9(3) . . . . ?
C7 P1 C1Z C6Z 148.8(3) . . . . ?
C1Y P1 C1Z C6Z -103.2(3) . . . . ?
Au1 P1 C1Z C6Z 16.7(3) . . . . ?
C7 P1 C1Z C2Z -38.9(4) . . . . ?
C1Y P1 C1Z C2Z 69.0(3) . . . . ?
Au1 P1 C1Z C2Z -171.0(3) . . . . ?
C6Z C1Z C2Z C3Z 2.4(6) . . . . ?
P1 C1Z C2Z C3Z -169.8(3) . . . . ?
C1Z C2Z C3Z C4Z -0.8(6) . . . . ?
C2Z C3Z C4Z C5Z -1.1(6) . . . . ?
C3Z C4Z C5Z C6Z 1.4(6) . . . . ?
C4Z C5Z C6Z C1Z 0.2(6) . . . . ?
C2Z C1Z C6Z C5Z -2.1(6) . . . . ?
P1 C1Z C6Z C5Z 170.5(3) . . . . ?
C3S O1S C2S C1S 172.5(5) . . . . ?
C2S O1S C3S C4S -176.0(4) . . . . ?
